data_4324498
loop_
_publ_author_name
'Kae Tabuchi'
'Mehmed Z. Ertem'
'Hideki Sugimoto'
'Atsushi Kunishita'
'Tetsuro Tano'
'Nobutaka Fujieda'
'Christopher J. Cramer'
'Shinobu Itoh'

_publ_section_title
;
 Reactions of Copper(II)-Phenol Systems with O2: Models for TPQ
 Biosynthesis in Copper Amine Oxidases
;
_journal_name_full 'Inorganic Chemistry'
_journal_page_first 1633
_journal_page_last 1647
_journal_paper_doi 10.1021/ic101832c
_journal_volume 50
_journal_year 2011
_chemical_formula_moiety 'C33 H30 Cl2 Cu N4 O9 '
_chemical_formula_sum 'C33 H30 Cl2 Cu N4 O9'
_chemical_formula_weight 761.07
_space_group_IT_number 15
_symmetry_cell_setting monoclinic
_symmetry_Int_Tables_number 15
_symmetry_space_group_name_Hall '-C 2yc'
_symmetry_space_group_name_H-M 'C 1 2/c 1'
_cell_angle_alpha 90.0000
_cell_angle_beta 112.927(18)
_cell_angle_gamma 90.0000
_cell_formula_units_Z 8
_cell_length_a 28.313(11)
_cell_length_b 8.669(2)
_cell_length_c 29.689(11)
_cell_measurement_reflns_used 21814
_cell_measurement_temperature 153.1
_cell_measurement_theta_max 27.5
_cell_measurement_theta_min 3.0
_cell_volume 6711(4)
_computing_cell_refinement PROCESS-AUTO
_computing_data_collection PROCESS-AUTO
_computing_data_reduction CrystalStructure
_computing_publication_material 'CrystalStructure 3.8'
_computing_structure_refinement SHELXL
_computing_structure_solution SHELXS97
_diffrn_ambient_temperature 153.1
_diffrn_detector_area_resol_mean 10.00
_diffrn_measured_fraction_theta_full 0.993
_diffrn_measured_fraction_theta_max 0.993
_diffrn_measurement_device_type 'Rigaku RAXIS-RAPID'
_diffrn_measurement_method \w
_diffrn_radiation_type 'Mo K\a'
_diffrn_radiation_wavelength 0.71075
_diffrn_reflns_av_R_equivalents 0.047
_diffrn_reflns_limit_h_max 36
_diffrn_reflns_limit_h_min -36
_diffrn_reflns_limit_k_max 10
_diffrn_reflns_limit_k_min -11
_diffrn_reflns_limit_l_max 38
_diffrn_reflns_limit_l_min -38
_diffrn_reflns_number 30635
_diffrn_reflns_theta_full 27.48
_diffrn_reflns_theta_max 27.48
_exptl_absorpt_coefficient_mu 0.870
_exptl_absorpt_correction_T_max 0.917
_exptl_absorpt_correction_T_min 0.432
_exptl_absorpt_correction_type multi-scan
_exptl_absorpt_process_details
;
    Higashi, T. (1995). Program for Absorption Correction.
    Rigaku Corporation, Tokyo, Japan.
;
_exptl_crystal_colour green
_exptl_crystal_density_diffrn 1.506
_exptl_crystal_description prism
_exptl_crystal_F_000 3128.00
_exptl_crystal_size_max 0.40
_exptl_crystal_size_mid 0.10
_exptl_crystal_size_min 0.10
_refine_diff_density_max 1.49
_refine_diff_density_min -0.36
_refine_ls_extinction_method none
_refine_ls_goodness_of_fit_ref 0.912
_refine_ls_hydrogen_treatment refall
_refine_ls_number_parameters 479
_refine_ls_number_reflns 7649
_refine_ls_R_factor_gt 0.0470
_refine_ls_shift/su_max 0.0030
_refine_ls_structure_factor_coef Fsqd
_refine_ls_weighting_details 'w = 1/[\s^2^(Fo^2^)+(0.0835P)^2^+0.0000P] where P=(Fo^2^+2Fc^2^)/3'
_refine_ls_weighting_scheme calc
_refine_ls_wR_factor_ref 0.1264
_reflns_number_gt 5438
_reflns_number_total 7649
_reflns_threshold_expression F^2^>2.0\s(F^2^)
_cod_data_source_file ic101832c_si_002_2.cif
_cod_data_source_block '_CuLmH'
_cod_original_formula_sum 'C33 H30 Cl2 Cu N4 O9 '
_cod_database_code 4324498

loop_
_symmetry_equiv_pos_site_id
_symmetry_equiv_pos_as_xyz
1 +X,+Y,+Z
2 -X,+Y,1/2-Z
3 -X,-Y,-Z
4 +X,-Y,1/2+Z
5 1/2+X,1/2+Y,+Z
6 1/2-X,1/2+Y,1/2-Z
7 1/2-X,1/2-Y,-Z
8 1/2+X,1/2-Y,1/2+Z

loop_
_atom_site_label
_atom_site_type_symbol
_atom_site_fract_x
_atom_site_fract_y
_atom_site_fract_z
_atom_site_U_iso_or_equiv
_atom_site_adp_type
_atom_site_occupancy
_atom_site_symmetry_multiplicity
_atom_site_calc_flag
_atom_site_refinement_flags
Cu(1) Cu 0.142217(10) 0.78816(3) 0.120853(9) 0.03035(10) Uani 1.00 1 d .
Cl(1) Cl 0.14530(2) 0.36681(7) 0.11394(2) 0.04211(15) Uani 1.00 1 d .
Cl(2) Cl 0.40830(4) 0.07276(10) 0.64437(4) 0.0735(2) Uani 1.00 1 d .
O(1) O -0.07784(17) 0.8274(5) 0.1342(2) 0.1042(17) Uani 0.60 1 d P
O(2) O 0.17075(6) 0.51441(18) 0.12894(6) 0.0408(3) Uani 1.00 1 d .
O(3) O 0.10242(9) 0.3636(2) 0.12756(11) 0.0844(7) Uani 1.00 1 d .
O(4) O 0.13020(9) 0.3472(2) 0.06232(7) 0.0702(6) Uani 1.00 1 d .
O(5) O 0.17994(9) 0.2475(2) 0.13927(8) 0.0649(6) Uani 1.00 1 d .
O(6) O 0.37544(11) 0.1916(3) 0.61898(13) 0.1095(10) Uani 1.00 1 d .
O(7) O 0.4132(4) 0.026(2) 0.6874(4) 0.144(6) Uani 0.40 1 d P
O(8) O 0.4557(2) 0.0729(9) 0.6372(2) 0.096(2) Uani 0.70 1 d P
O(9) O 0.3834(3) -0.0483(12) 0.6075(5) 0.147(4) Uani 0.40 1 d P
O(10) O 0.0839(2) 1.2140(7) 0.2315(2) 0.090(2) Uani 0.40 1 d P
O(11) O 0.4340(3) 0.1508(8) 0.6916(2) 0.153(3) Uani 0.60 1 d P
O(12) O 0.3820(4) -0.0472(10) 0.6564(5) 0.174(4) Uani 0.60 1 d P
O(13) O 0.4330(8) 0.0127(19) 0.6214(6) 0.134(9) Uani 0.30 1 d P
N(1) N 0.08319(8) 0.7663(2) 0.05517(7) 0.0371(4) Uani 1.00 1 d .
N(2) N 0.21006(7) 0.8513(2) 0.17379(7) 0.0357(4) Uani 1.00 1 d .
N(3) N 0.18150(8) 0.8126(2) 0.07770(7) 0.0359(4) Uani 1.00 1 d .
N(4) N 0.10518(8) 0.7232(2) 0.16141(7) 0.0343(4) Uani 1.00 1 d .
C(1) C 0.03207(10) 0.7756(2) 0.04363(10) 0.0443(6) Uani 1.00 1 d .
C(2) C 0.01406(9) 0.8593(3) 0.07738(10) 0.0473(6) Uani 1.00 1 d .
C(3) C 0.03496(11) 1.0020(3) 0.09578(11) 0.0535(7) Uani 1.00 1 d .
C(4) C 0.01616(14) 1.0847(3) 0.12476(14) 0.0682(9) Uani 1.00 1 d .
C(5) C -0.02260(14) 1.0265(4) 0.13623(16) 0.0831(11) Uani 1.00 1 d .
C(6) C -0.04307(13) 0.8818(4) 0.11880(16) 0.0770(10) Uani 1.00 1 d .
C(7) C -0.02553(11) 0.7998(3) 0.08877(14) 0.0635(9) Uani 1.00 1 d .
C(8) C -0.00220(13) 0.7162(3) -0.00050(13) 0.0672(9) Uani 1.00 1 d .
C(9) C 0.01571(16) 0.6568(4) -0.03377(12) 0.0756(10) Uani 1.00 1 d .
C(10) C 0.06672(14) 0.6558(3) -0.02349(10) 0.0636(8) Uani 1.00 1 d .
C(11) C 0.09983(11) 0.7099(2) 0.02141(9) 0.0436(6) Uani 1.00 1 d .
C(12) C 0.15666(11) 0.7049(2) 0.03642(9) 0.0430(6) Uani 1.00 1 d .
C(13) C 0.22146(11) 0.9025(2) 0.22020(9) 0.0456(6) Uani 1.00 1 d .
C(14) C 0.18137(12) 0.9292(2) 0.23905(9) 0.0479(6) Uani 1.00 1 d .
C(15) C 0.18430(15) 0.8472(3) 0.28045(11) 0.0663(8) Uani 1.00 1 d .
C(16) C 0.14896(19) 0.8764(4) 0.30065(13) 0.0880(12) Uani 1.00 1 d .
C(17) C 0.11307(19) 0.9884(5) 0.28230(15) 0.0927(12) Uani 1.00 1 d .
C(18) C 0.11009(17) 1.0742(4) 0.24132(15) 0.0819(11) Uani 1.00 1 d .
C(19) C 0.14390(13) 1.0406(3) 0.21964(11) 0.0595(7) Uani 1.00 1 d .
C(20) C 0.27278(13) 0.9283(3) 0.25089(12) 0.0663(9) Uani 1.00 1 d .
C(21) C 0.31103(13) 0.9028(4) 0.23540(15) 0.0791(11) Uani 1.00 1 d .
C(22) C 0.29958(11) 0.8548(3) 0.18870(14) 0.0665(8) Uani 1.00 1 d .
C(23) C 0.24880(9) 0.8286(2) 0.15858(10) 0.0425(5) Uani 1.00 1 d .
C(24) C 0.23459(10) 0.7661(2) 0.10823(10) 0.0431(6) Uani 1.00 1 d .
C(25) C 0.17853(10) 0.9776(2) 0.06095(9) 0.0385(5) Uani 1.00 1 d .
C(26) C 0.20274(10) 1.0087(2) 0.02463(9) 0.0400(5) Uani 1.00 1 d .
C(27) C 0.17290(12) 1.0039(3) -0.02538(10) 0.0514(6) Uani 1.00 1 d .
C(28) C 0.19389(14) 1.0329(3) -0.05945(11) 0.0607(8) Uani 1.00 1 d .
C(29) C 0.24487(15) 1.0690(3) -0.04393(13) 0.0633(9) Uani 1.00 1 d .
C(30) C 0.27528(13) 1.0733(2) 0.00490(14) 0.0575(8) Uani 1.00 1 d .
C(31) C 0.25405(11) 1.0431(2) 0.03953(11) 0.0465(6) Uani 1.00 1 d .
C(32) C 0.08254(10) 0.6782(2) 0.18232(9) 0.0416(5) Uani 1.00 1 d .
C(33) C 0.05335(13) 0.6190(4) 0.20940(13) 0.0720(9) Uani 1.00 1 d .
H(1) H 0.0623 1.0426 0.0884 0.064 Uiso 1.00 1 c R
H(2) H 0.0302 1.1830 0.1369 0.082 Uiso 1.00 1 c R
H(3) H -0.0356 1.0845 0.1560 0.100 Uiso 1.00 1 c R
H(4) H -0.0404 0.7030 0.0759 0.076 Uiso 1.00 1 c R
H(5) H -0.0379 0.7167 -0.0076 0.081 Uiso 1.00 1 c R
H(6) H -0.0077 0.6164 -0.0640 0.091 Uiso 1.00 1 c R
H(7) H 0.0794 0.6187 -0.0467 0.076 Uiso 1.00 1 c R
H(8) H 0.1693 0.5988 0.0464 0.052 Uiso 1.00 1 c R
H(9) H 0.1655 0.7345 0.0084 0.052 Uiso 1.00 1 c R
H(10) H 0.2104 0.7721 0.2945 0.080 Uiso 1.00 1 c R
H(11) H 0.1497 0.8173 0.3279 0.106 Uiso 1.00 1 c R
H(12) H 0.0897 1.0089 0.2974 0.111 Uiso 1.00 1 c R
H(14) H 0.1415 1.0947 0.1910 0.071 Uiso 1.00 1 c R
H(15) H 0.2808 0.9645 0.2833 0.080 Uiso 1.00 1 c R
H(16) H 0.3457 0.9183 0.2570 0.095 Uiso 1.00 1 c R
H(17) H 0.3260 0.8394 0.1770 0.080 Uiso 1.00 1 c R
H(18) H 0.2584 0.8065 0.0939 0.052 Uiso 1.00 1 c R
H(19) H 0.2372 0.6522 0.1095 0.052 Uiso 1.00 1 c R
H(20) H 0.1955 1.0438 0.0900 0.046 Uiso 1.00 1 c R
H(21) H 0.1420 1.0083 0.0460 0.046 Uiso 1.00 1 c R
H(22) H 0.1374 0.9802 -0.0362 0.062 Uiso 1.00 1 c R
H(23) H 0.1731 1.0278 -0.0934 0.073 Uiso 1.00 1 c R
H(24) H 0.2592 1.0912 -0.0673 0.076 Uiso 1.00 1 c R
H(25) H 0.3107 1.0968 0.0154 0.069 Uiso 1.00 1 c R
H(26) H 0.2752 1.0465 0.0734 0.056 Uiso 1.00 1 c R
H(27) H 0.0505 0.5067 0.2059 0.086 Uiso 1.00 1 c R
H(28) H 0.0190 0.6649 0.1966 0.086 Uiso 1.00 1 c R
H(29) H 0.0709 0.6456 0.2441 0.086 Uiso 1.00 1 c R

loop_
_atom_site_aniso_label
_atom_site_aniso_U_11
_atom_site_aniso_U_22
_atom_site_aniso_U_33
_atom_site_aniso_U_12
_atom_site_aniso_U_13
_atom_site_aniso_U_23
Cu(1) 0.03510(17) 0.03336(17) 0.02561(15) 0.00109(11) 0.01512(12) 0.00051(11)
Cl(1) 0.0483(3) 0.0322(2) 0.0444(3) -0.0047(2) 0.0166(2) 0.0008(2)
Cl(2) 0.0866(6) 0.0705(5) 0.0824(6) 0.0177(4) 0.0536(5) 0.0245(4)
O(1) 0.089(3) 0.078(2) 0.186(5) 0.005(2) 0.098(3) 0.017(3)
O(2) 0.0464(9) 0.0336(8) 0.0421(9) -0.0014(7) 0.0170(7) 0.0032(7)
O(3) 0.0708(14) 0.0721(14) 0.130(2) -0.0223(12) 0.0607(15) -0.0162(15)
O(4) 0.0943(16) 0.0592(12) 0.0397(11) -0.0176(12) 0.0069(10) -0.0024(9)
O(5) 0.0968(16) 0.0378(9) 0.0522(12) 0.0138(10) 0.0203(11) 0.0006(9)
O(6) 0.095(2) 0.113(2) 0.131(2) 0.0411(17) 0.0551(19) 0.0532(19)
O(7) 0.126(8) 0.251(17) 0.084(6) 0.058(9) 0.074(6) 0.108(10)
O(8) 0.064(2) 0.143(6) 0.088(3) 0.027(2) 0.038(2) 0.048(3)
O(9) 0.054(4) 0.121(7) 0.213(12) 0.008(4) -0.004(6) -0.032(7)
O(10) 0.102(4) 0.086(4) 0.109(5) 0.019(3) 0.070(4) 0.015(3)
O(11) 0.259(9) 0.127(5) 0.071(3) 0.019(6) 0.064(5) -0.012(4)
O(12) 0.194(9) 0.120(5) 0.239(12) -0.010(5) 0.116(9) 0.083(7)
O(13) 0.26(2) 0.099(11) 0.125(14) 0.114(14) 0.167(17) 0.064(9)
N(1) 0.0440(11) 0.0370(10) 0.0292(9) -0.0001(8) 0.0133(8) 0.0050(8)
N(2) 0.0397(10) 0.0314(9) 0.0340(10) -0.0021(8) 0.0124(8) 0.0024(8)
N(3) 0.0467(11) 0.0329(9) 0.0365(10) 0.0047(8) 0.0254(9) 0.0026(8)
N(4) 0.0408(10) 0.0338(9) 0.0315(10) 0.0015(8) 0.0175(8) 0.0004(8)
C(1) 0.0442(14) 0.0412(13) 0.0394(13) 0.0000(10) 0.0077(11) 0.0142(11)
C(2) 0.0345(12) 0.0473(14) 0.0569(16) 0.0080(11) 0.0144(11) 0.0193(13)
C(3) 0.0538(15) 0.0445(14) 0.0710(19) 0.0079(12) 0.0341(14) 0.0163(14)
C(4) 0.079(2) 0.0423(15) 0.103(2) 0.0126(14) 0.057(2) 0.0118(16)
C(5) 0.087(2) 0.0617(19) 0.133(3) 0.0273(19) 0.078(2) 0.024(2)
C(6) 0.0548(18) 0.077(2) 0.120(3) 0.0172(17) 0.056(2) 0.031(2)
C(7) 0.0396(14) 0.0556(17) 0.094(2) 0.0077(12) 0.0242(16) 0.0237(16)
C(8) 0.0521(17) 0.067(2) 0.0589(19) -0.0114(15) -0.0043(15) 0.0187(17)
C(9) 0.100(2) 0.069(2) 0.0334(15) -0.0205(19) -0.0010(16) -0.0018(15)
C(10) 0.095(2) 0.0568(17) 0.0320(14) -0.0051(17) 0.0169(15) 0.0026(13)
C(11) 0.0680(17) 0.0366(12) 0.0273(11) -0.0010(11) 0.0198(11) 0.0028(10)
C(12) 0.0693(17) 0.0358(12) 0.0359(13) 0.0022(11) 0.0336(12) -0.0018(10)
C(13) 0.0600(16) 0.0343(12) 0.0348(13) -0.0080(11) 0.0101(11) 0.0003(10)
C(14) 0.0736(18) 0.0412(13) 0.0276(12) -0.0130(13) 0.0182(12) -0.0101(10)
C(15) 0.107(2) 0.0592(17) 0.0363(15) -0.0082(18) 0.0315(16) -0.0032(14)
C(16) 0.155(3) 0.076(2) 0.052(2) -0.014(2) 0.061(2) -0.0033(18)
C(17) 0.138(3) 0.093(2) 0.081(2) -0.010(2) 0.080(2) -0.016(2)
C(18) 0.117(3) 0.067(2) 0.089(2) 0.007(2) 0.069(2) -0.0048(19)
C(19) 0.085(2) 0.0519(15) 0.0558(18) -0.0013(15) 0.0423(16) -0.0028(14)
C(20) 0.066(2) 0.0621(19) 0.0483(17) -0.0132(15) -0.0026(15) -0.0046(14)
C(21) 0.0469(18) 0.080(2) 0.083(2) -0.0110(16) -0.0039(18) -0.001(2)
C(22) 0.0380(14) 0.070(2) 0.084(2) 0.0014(14) 0.0159(15) 0.0095(19)
C(23) 0.0391(12) 0.0367(12) 0.0530(15) 0.0022(10) 0.0196(11) 0.0100(11)
C(24) 0.0447(13) 0.0361(12) 0.0598(16) 0.0081(10) 0.0326(13) 0.0090(11)
C(25) 0.0531(14) 0.0301(10) 0.0405(13) 0.0069(10) 0.0271(11) 0.0035(10)
C(26) 0.0551(14) 0.0292(11) 0.0461(14) 0.0057(10) 0.0309(11) 0.0038(10)
C(27) 0.0653(17) 0.0471(15) 0.0482(15) 0.0040(13) 0.0291(13) 0.0088(13)
C(28) 0.097(2) 0.0510(15) 0.0483(16) 0.0094(16) 0.0433(16) 0.0099(13)
C(29) 0.104(2) 0.0382(14) 0.080(2) 0.0160(15) 0.071(2) 0.0127(14)
C(30) 0.0662(18) 0.0351(13) 0.094(2) 0.0043(12) 0.0560(18) 0.0041(14)
C(31) 0.0577(16) 0.0311(11) 0.0583(16) 0.0020(11) 0.0310(13) 0.0019(11)
C(32) 0.0433(13) 0.0452(13) 0.0394(13) 0.0020(11) 0.0193(11) 0.0048(11)
C(33) 0.0623(19) 0.094(2) 0.075(2) -0.0039(17) 0.0429(17) 0.0236(19)

loop_
_atom_type_symbol
_atom_type_description
_atom_type_scat_dispersion_real
_atom_type_scat_dispersion_imag
_atom_type_scat_source
C C 0.003 0.002
;
International Tables for Crystallography
(1992, Vol. C, Tables 4.2.6.8 and 6.1.1.4)
;
H H 0.000 0.000
;
International Tables for Crystallography
(1992, Vol. C, Table 6.1.1.4)
;
N N 0.006 0.003
;
International Tables for Crystallography
(1992, Vol. C, Tables 4.2.6.8 and 6.1.1.4)
;
Cl Cl 0.148 0.159
;
International Tables for Crystallography
(1992, Vol. C, Tables 4.2.6.8 and 6.1.1.4)
;
O O 0.011 0.006
;
International Tables for Crystallography
(1992, Vol. C, Tables 4.2.6.8 and 6.1.1.4)
;
Cu Cu 0.320 1.265
;
International Tables for Crystallography
(1992, Vol. C, Tables 4.2.6.8 and 6.1.1.4)
;

loop_
_geom_angle_atom_site_label_1
_geom_angle_atom_site_label_2
_geom_angle_atom_site_label_3
_geom_angle
_geom_angle_publ_flag
N(1) Cu(1) N(2) 161.86(9) yes
N(1) Cu(1) N(3) 81.36(8) yes
N(1) Cu(1) N(4) 97.26(8) yes
N(2) Cu(1) N(3) 82.71(8) yes
N(2) Cu(1) N(4) 99.98(8) yes
N(3) Cu(1) N(4) 169.38(7) yes
O(2) Cl(1) O(3) 107.88(12) yes
O(2) Cl(1) O(4) 109.79(12) yes
O(2) Cl(1) O(5) 108.75(10) yes
O(3) Cl(1) O(4) 111.73(15) yes
O(3) Cl(1) O(5) 108.96(15) yes
O(4) Cl(1) O(5) 109.67(13) yes
O(6) Cl(2) O(7) 123.9(8) yes
O(6) Cl(2) O(8) 112.5(3) yes
O(6) Cl(2) O(9) 95.7(4) yes
O(6) Cl(2) O(11) 98.8(3) yes
O(6) Cl(2) O(12) 112.1(4) yes
O(6) Cl(2) O(13) 113.9(7) yes
O(7) Cl(2) O(8) 113.5(6) yes
O(7) Cl(2) O(9) 110.0(10) yes
O(7) Cl(2) O(11) 51.8(8) yes
O(7) Cl(2) O(12) 51.6(9) yes
O(7) Cl(2) O(13) 122.2(10) yes
O(8) Cl(2) O(9) 95.3(6) yes
O(8) Cl(2) O(11) 89.9(5) yes
O(8) Cl(2) O(12) 131.0(5) yes
O(8) Cl(2) O(13) 34.4(8) yes
O(9) Cl(2) O(11) 161.4(6) yes
O(9) Cl(2) O(12) 61.1(8) yes
O(9) Cl(2) O(13) 60.9(9) yes
O(11) Cl(2) O(12) 102.3(6) yes
O(11) Cl(2) O(13) 122.1(9) yes
O(12) Cl(2) O(13) 107.0(10) yes
Cl(2) O(7) O(11) 71.4(10) yes
Cl(2) O(7) O(12) 68.9(9) yes
O(11) O(7) O(12) 137.9(14) yes
Cl(2) O(8) O(13) 61.0(18) yes
Cl(2) O(9) O(12) 56.8(7) yes
Cl(2) O(9) O(13) 51.8(9) yes
O(12) O(9) O(13) 96.7(12) yes
Cl(2) O(11) O(7) 56.7(6) yes
Cl(2) O(12) O(7) 59.5(9) yes
Cl(2) O(12) O(9) 62.1(7) yes
O(7) O(12) O(9) 118.3(13) yes
Cl(2) O(13) O(8) 84.5(17) yes
Cl(2) O(13) O(9) 67.2(13) yes
O(8) O(13) O(9) 152(2) yes
Cu(1) N(1) C(1) 129.70(19) yes
Cu(1) N(1) C(11) 110.63(16) yes
C(1) N(1) C(11) 118.7(2) yes
Cu(1) N(2) C(13) 130.72(19) yes
Cu(1) N(2) C(23) 110.40(15) yes
C(13) N(2) C(23) 118.8(2) yes
Cu(1) N(3) C(12) 105.01(17) yes
Cu(1) N(3) C(24) 105.30(16) yes
Cu(1) N(3) C(25) 109.70(17) yes
C(12) N(3) C(24) 112.2(2) yes
C(12) N(3) C(25) 112.18(17) yes
C(24) N(3) C(25) 111.98(19) yes
Cu(1) N(4) C(32) 175.21(18) yes
N(1) C(1) C(2) 118.3(2) yes
N(1) C(1) C(8) 120.1(3) yes
C(2) C(1) C(8) 121.5(2) yes
C(1) C(2) C(3) 119.8(2) yes
C(1) C(2) C(7) 120.4(2) yes
C(3) C(2) C(7) 119.7(3) yes
C(2) C(3) C(4) 120.1(3) yes
C(3) C(4) C(5) 120.5(2) yes
C(4) C(5) C(6) 119.9(4) yes
O(1) C(6) C(5) 116.7(4) yes
O(1) C(6) C(7) 123.0(3) yes
C(5) C(6) C(7) 120.2(4) yes
C(2) C(7) C(6) 119.7(2) yes
C(1) C(8) C(9) 119.9(3) yes
C(8) C(9) C(10) 120.0(2) yes
C(9) C(10) C(11) 118.6(3) yes
N(1) C(11) C(10) 122.5(2) yes
N(1) C(11) C(12) 115.8(2) yes
C(10) C(11) C(12) 121.8(3) yes
N(3) C(12) C(11) 109.7(2) yes
N(2) C(13) C(14) 121.6(2) yes
N(2) C(13) C(20) 119.2(3) yes
C(14) C(13) C(20) 119.2(2) yes
C(13) C(14) C(15) 117.9(2) yes
C(13) C(14) C(19) 122.2(2) yes
C(15) C(14) C(19) 119.7(3) yes
C(14) C(15) C(16) 119.1(3) yes
C(15) C(16) C(17) 121.0(4) yes
C(16) C(17) C(18) 120.7(5) yes
O(10) C(18) C(17) 119.4(5) yes
O(10) C(18) C(19) 119.8(5) yes
C(17) C(18) C(19) 118.5(3) yes
C(14) C(19) C(18) 120.8(3) yes
C(13) C(20) C(21) 121.3(3) yes
C(20) C(21) C(22) 119.6(2) yes
C(21) C(22) C(23) 118.9(3) yes
N(2) C(23) C(22) 122.2(2) yes
N(2) C(23) C(24) 116.76(19) yes
C(22) C(23) C(24) 120.9(3) yes
N(3) C(24) C(23) 109.2(2) yes
N(3) C(25) C(26) 115.0(2) yes
C(25) C(26) C(27) 120.0(2) yes
C(25) C(26) C(31) 121.7(2) yes
C(27) C(26) C(31) 118.3(3) yes
C(26) C(27) C(28) 121.3(2) yes
C(27) C(28) C(29) 119.5(2) yes
C(28) C(29) C(30) 120.6(4) yes
C(29) C(30) C(31) 119.9(3) yes
C(26) C(31) C(30) 120.3(2) yes
N(4) C(32) C(33) 179.7(2) yes
C(2) C(3) H(1) 120.0 no
C(4) C(3) H(1) 120.0 no
C(3) C(4) H(2) 119.8 no
C(5) C(4) H(2) 119.8 no
C(4) C(5) H(3) 120.1 no
C(6) C(5) H(3) 120.1 no
C(2) C(7) H(4) 120.2 no
C(6) C(7) H(4) 120.1 no
C(1) C(8) H(5) 120.0 no
C(9) C(8) H(5) 120.0 no
C(8) C(9) H(6) 120.0 no
C(10) C(9) H(6) 120.0 no
C(9) C(10) H(7) 120.7 no
C(11) C(10) H(7) 120.7 no
N(3) C(12) H(8) 109.7 no
N(3) C(12) H(9) 109.7 no
C(11) C(12) H(8) 109.7 no
C(11) C(12) H(9) 109.7 no
H(8) C(12) H(9) 108.2 no
C(14) C(15) H(10) 120.4 no
C(16) C(15) H(10) 120.4 no
C(15) C(16) H(11) 119.5 no
C(17) C(16) H(11) 119.5 no
C(16) C(17) H(12) 119.6 no
C(18) C(17) H(12) 119.6 no
C(14) C(19) H(14) 119.6 no
C(18) C(19) H(14) 119.6 no
C(13) C(20) H(15) 119.3 no
C(21) C(20) H(15) 119.4 no
C(20) C(21) H(16) 120.2 no
C(22) C(21) H(16) 120.2 no
C(21) C(22) H(17) 120.5 no
C(23) C(22) H(17) 120.5 no
N(3) C(24) H(18) 109.8 no
N(3) C(24) H(19) 109.8 no
C(23) C(24) H(18) 109.8 no
C(23) C(24) H(19) 109.8 no
H(18) C(24) H(19) 108.3 no
N(3) C(25) H(20) 108.5 no
N(3) C(25) H(21) 108.5 no
C(26) C(25) H(20) 108.5 no
C(26) C(25) H(21) 108.5 no
H(20) C(25) H(21) 107.5 no
C(26) C(27) H(22) 119.4 no
C(28) C(27) H(22) 119.3 no
C(27) C(28) H(23) 120.2 no
C(29) C(28) H(23) 120.2 no
C(28) C(29) H(24) 119.7 no
C(30) C(29) H(24) 119.7 no
C(29) C(30) H(25) 120.0 no
C(31) C(30) H(25) 120.0 no
C(26) C(31) H(26) 119.8 no
C(30) C(31) H(26) 119.8 no
C(32) C(33) H(27) 109.5 no
C(32) C(33) H(28) 109.5 no
C(32) C(33) H(29) 109.5 no
H(27) C(33) H(28) 109.5 no
H(27) C(33) H(29) 109.5 no
H(28) C(33) H(29) 109.5 no

loop_
_geom_bond_atom_site_label_1
_geom_bond_atom_site_label_2
_geom_bond_distance
_geom_bond_publ_flag
Cu(1) N(1) 2.0230(17) yes
Cu(1) N(2) 2.0267(16) yes
Cu(1) N(3) 2.008(2) yes
Cu(1) N(4) 1.962(2) yes
Cl(1) O(2) 1.4508(16) yes
Cl(1) O(3) 1.422(3) yes
Cl(1) O(4) 1.432(2) yes
Cl(1) O(5) 1.4224(19) yes
Cl(2) O(6) 1.396(2) yes
Cl(2) O(7) 1.296(14) yes
Cl(2) O(8) 1.438(7) yes
Cl(2) O(9) 1.482(12) yes
O(1) C(6) 1.323(7) yes
N(1) C(1) 1.354(3) yes
N(1) C(11) 1.354(3) yes
N(2) C(13) 1.361(3) yes
N(2) C(23) 1.353(3) yes
N(3) C(12) 1.482(2) yes
N(3) C(24) 1.477(3) yes
N(3) C(25) 1.506(2) yes
N(4) C(32) 1.122(4) yes
C(1) C(2) 1.479(4) yes
C(1) C(8) 1.390(3) yes
C(2) C(3) 1.388(3) yes
C(2) C(7) 1.390(4) yes
C(3) C(4) 1.376(5) yes
C(4) C(5) 1.366(6) yes
C(5) C(6) 1.395(5) yes
C(6) C(7) 1.375(6) yes
C(8) C(9) 1.374(6) yes
C(9) C(10) 1.355(5) yes
C(10) C(11) 1.379(3) yes
C(11) C(12) 1.494(4) yes
C(13) C(14) 1.466(5) yes
C(13) C(20) 1.400(3) yes
C(14) C(15) 1.394(4) yes
C(14) C(19) 1.384(4) yes
C(15) C(16) 1.376(7) yes
C(16) C(17) 1.357(6) yes
C(17) C(18) 1.400(6) yes
C(18) C(19) 1.377(6) yes
C(20) C(21) 1.350(6) yes
C(21) C(22) 1.360(5) yes
C(22) C(23) 1.384(3) yes
C(23) C(24) 1.491(3) yes
C(25) C(26) 1.510(4) yes
C(26) C(27) 1.394(3) yes
C(26) C(31) 1.377(3) yes
C(27) C(28) 1.381(5) yes
C(28) C(29) 1.370(5) yes
C(29) C(30) 1.368(4) yes
C(30) C(31) 1.403(5) yes
C(32) C(33) 1.453(5) yes
C(3) H(1) 0.950 no
C(4) H(2) 0.950 no
C(5) H(3) 0.950 no
C(7) H(4) 0.950 no
C(8) H(5) 0.950 no
C(9) H(6) 0.950 no
C(10) H(7) 0.950 no
C(12) H(8) 0.990 no
C(12) H(9) 0.990 no
C(15) H(10) 0.950 no
C(16) H(11) 0.950 no
C(17) H(12) 0.950 no
C(19) H(14) 0.950 no
C(20) H(15) 0.950 no
C(21) H(16) 0.950 no
C(22) H(17) 0.950 no
C(24) H(18) 0.990 no
C(24) H(19) 0.990 no
C(25) H(20) 0.990 no
C(25) H(21) 0.990 no
C(27) H(22) 0.950 no
C(28) H(23) 0.950 no
C(29) H(24) 0.950 no
C(30) H(25) 0.950 no
C(31) H(26) 0.950 no
C(33) H(27) 0.980 no
C(33) H(28) 0.980 no
C(33) H(29) 0.980 no

loop_
_geom_contact_atom_site_label_1
_geom_contact_atom_site_label_2
_geom_contact_distance
_geom_contact_site_symmetry_2
Cu(1) O(2) 2.4882(15) .
Cl(2) O(1) 3.518(4) 8_555
Cl(2) O(11) 1.469(6) .
Cl(2) O(12) 1.404(12) .
Cl(2) O(13) 1.26(2) .
O(1) Cl(2) 3.518(4) 8_454
O(1) O(7) 3.50(2) 8_454
O(1) O(8) 3.590(8) 8_454
O(1) O(9) 2.647(11) 8_454
O(1) O(12) 2.866(12) 8_454
O(1) O(13) 3.004(17) 8_454
O(1) C(16) 3.319(8) 2_555
O(1) C(17) 3.320(8) 2_555
O(1) C(28) 3.392(5) 3_575
O(2) Cu(1) 2.4882(15) .
O(2) N(1) 3.388(2) .
O(2) N(2) 3.223(2) .
O(2) N(3) 3.074(2) .
O(2) N(4) 3.008(2) .
O(2) C(11) 3.479(2) .
O(2) C(12) 3.095(3) .
O(2) C(20) 3.376(3) 6_545
O(2) C(23) 3.400(2) .
O(2) C(24) 3.045(3) .
O(3) O(10) 3.570(9) 1_545
O(3) N(4) 3.267(3) .
O(3) C(4) 3.415(4) 1_545
O(3) C(9) 3.423(4) 3_565
O(3) C(32) 3.333(3) .
O(4) C(8) 3.409(3) 3_565
O(4) C(11) 3.359(3) .
O(4) C(12) 3.349(3) .
O(4) C(25) 3.491(3) 1_545
O(5) N(2) 3.590(2) 1_545
O(5) C(19) 3.442(4) 1_545
O(5) C(20) 3.389(3) 6_545
O(5) C(25) 3.288(3) 1_545
O(6) O(11) 2.176(7) .
O(6) O(12) 2.323(11) .
O(6) O(13) 2.23(2) .
O(6) C(22) 3.539(5) 4_565
O(7) O(1) 3.50(2) 8_555
O(7) O(10) 3.279(18) 7_566
O(7) O(11) 1.22(2) .
O(7) O(12) 1.179(17) .
O(7) O(13) 2.24(2) .
O(7) C(22) 3.394(15) 4_565
O(7) C(33) 3.098(14) 7_556
O(8) O(1) 3.590(8) 8_555
O(8) O(11) 2.054(12) .
O(8) O(12) 2.587(16) .
O(8) O(13) 0.817(18) .
O(8) C(4) 3.517(8) 8_565
O(8) C(5) 3.529(8) 8_565
O(8) C(9) 3.542(9) 6_545
O(8) C(10) 3.262(8) 6_545
O(8) C(33) 3.224(6) 8_555
O(9) O(1) 2.647(11) 8_555
O(9) O(11) 2.912(14) .
O(9) O(12) 1.47(2) .
O(9) O(13) 1.40(2) .
O(9) C(6) 3.501(11) 8_555
O(9) C(7) 3.581(12) 8_555
O(9) C(30) 3.381(11) 4_565
O(9) C(31) 3.425(8) 4_565
O(10) O(3) 3.570(9) 1_565
O(10) O(7) 3.279(19) 7_566
O(10) O(11) 2.782(12) 7_566
O(10) C(4) 3.200(7) .
O(10) C(17) 2.410(7) .
O(10) C(18) 1.391(7) .
O(10) C(19) 2.395(8) .
O(10) C(21) 3.197(7) 6_555
O(10) C(22) 3.450(7) 6_555
O(11) Cl(2) 1.469(6) .
O(11) O(6) 2.176(7) .
O(11) O(7) 1.22(2) .
O(11) O(8) 2.054(12) .
O(11) O(9) 2.912(14) .
O(11) O(10) 2.782(12) 7_566
O(11) O(12) 2.238(12) .
O(11) O(13) 2.39(2) .
O(11) C(17) 3.600(9) 7_566
O(12) Cl(2) 1.404(12) .
O(12) O(1) 2.866(12) 8_555
O(12) O(6) 2.323(11) .
O(12) O(7) 1.179(17) .
O(12) O(8) 2.587(16) .
O(12) O(9) 1.47(2) .
O(12) O(11) 2.238(12) .
O(12) O(13) 2.15(2) .
O(12) C(16) 3.378(12) 7_556
O(12) C(22) 3.300(14) 4_565
O(13) Cl(2) 1.26(2) .
O(13) O(1) 3.004(17) 8_555
O(13) O(6) 2.23(2) .
O(13) O(7) 2.24(2) .
O(13) O(8) 0.817(18) .
O(13) O(9) 1.40(2) .
O(13) O(11) 2.39(2) .
O(13) O(12) 2.15(2) .
O(13) C(6) 3.493(17) 8_555
O(13) C(7) 3.247(19) 8_555
O(13) C(10) 3.16(2) 6_545
O(13) C(33) 3.578(18) 8_555
N(1) O(2) 3.388(2) .
N(2) O(2) 3.223(2) .
N(2) O(5) 3.590(2) 1_565
N(3) O(2) 3.074(2) .
N(4) O(2) 3.008(2) .
N(4) O(3) 3.267(3) .
C(3) C(8) 3.576(4) 3_575
C(3) C(9) 3.484(4) 3_575
C(4) O(3) 3.415(4) 1_565
C(4) O(8) 3.517(8) 8_464
C(4) O(10) 3.200(7) .
C(4) C(9) 3.352(4) 3_575
C(5) O(8) 3.529(8) 8_464
C(6) O(9) 3.501(11) 8_454
C(6) O(13) 3.493(17) 8_454
C(7) O(9) 3.581(12) 8_454
C(7) O(13) 3.247(19) 8_454
C(8) O(4) 3.409(3) 3_565
C(8) C(3) 3.576(4) 3_575
C(8) C(9) 3.456(4) 3_565
C(9) O(3) 3.423(4) 3_565
C(9) O(8) 3.542(9) 6_555
C(9) C(3) 3.484(4) 3_575
C(9) C(4) 3.352(4) 3_575
C(9) C(8) 3.456(4) 3_565
C(10) O(8) 3.262(8) 6_555
C(10) O(13) 3.16(2) 6_555
C(11) O(2) 3.479(2) .
C(11) O(4) 3.359(3) .
C(12) O(2) 3.095(3) .
C(12) O(4) 3.349(3) .
C(12) C(30) 3.589(4) 7_565
C(16) O(1) 3.319(8) 2_555
C(16) O(12) 3.378(12) 7_556
C(17) O(1) 3.320(8) 2_555
C(17) O(10) 2.410(7) .
C(17) O(11) 3.600(9) 7_566
C(18) O(10) 1.391(7) .
C(18) C(21) 3.518(5) 6_555
C(18) C(22) 3.554(4) 6_555
C(19) O(5) 3.442(4) 1_565
C(19) O(10) 2.395(8) .
C(19) C(21) 3.456(4) 6_555
C(20) O(2) 3.376(3) 6_555
C(20) O(5) 3.389(3) 6_555
C(21) O(10) 3.197(8) 6_545
C(21) C(18) 3.518(5) 6_545
C(21) C(19) 3.456(4) 6_545
C(22) O(6) 3.539(5) 4_564
C(22) O(7) 3.394(15) 4_564
C(22) O(10) 3.450(7) 6_545
C(22) O(12) 3.300(14) 4_564
C(22) C(18) 3.554(4) 6_545
C(23) O(2) 3.400(2) .
C(24) O(2) 3.045(3) .
C(25) O(4) 3.491(3) 1_565
C(25) O(5) 3.288(3) 1_565
C(28) O(1) 3.392(5) 3_575
C(29) C(30) 3.435(4) 7_575
C(29) C(31) 3.365(3) 7_575
C(30) O(9) 3.381(11) 4_564
C(30) C(12) 3.589(4) 7_565
C(30) C(29) 3.435(4) 7_575
C(30) C(30) 3.345(3) 7_575
C(30) C(31) 3.554(3) 7_575
C(31) O(9) 3.425(8) 4_564
C(31) C(29) 3.365(3) 7_575
C(31) C(30) 3.554(3) 7_575
C(32) O(3) 3.333(3) .
C(33) O(7) 3.098(14) 7_556
C(33) O(8) 3.224(6) 8_454
C(33) O(13) 3.578(18) 8_454
Cl(1) H(1) 3.551 1_545
Cl(1) H(5) 3.500 3_565
Cl(1) H(6) 3.592 3_565
Cl(1) H(8) 3.096 .
Cl(1) H(14) 3.317 1_545
Cl(1) H(15) 3.072 6_545
Cl(1) H(20) 3.339 1_545
Cl(1) H(24) 3.504 7_565
Cl(2) H(3) 3.323 8_565
Cl(2) H(7) 3.077 6_545
Cl(2) H(17) 2.950 4_565
Cl(2) H(28) 3.562 8_555
O(1) H(11) 2.684 2_555
O(1) H(12) 2.691 2_555
O(1) H(22) 3.203 3_575
O(1) H(23) 2.788 3_575
O(2) H(8) 2.541 .
O(2) H(15) 2.465 6_545
O(2) H(19) 2.481 .
O(2) H(24) 3.309 7_565
O(3) H(1) 3.059 1_545
O(3) H(2) 2.673 1_545
O(3) H(5) 3.381 3_565
O(3) H(6) 2.616 3_565
O(3) H(14) 2.930 1_545
O(3) H(15) 3.447 6_545
O(3) H(16) 3.196 6_545
O(3) H(27) 3.431 .
O(4) H(1) 3.526 1_545
O(4) H(5) 2.542 3_565
O(4) H(6) 3.503 3_565
O(4) H(8) 2.571 .
O(4) H(20) 3.135 1_545
O(4) H(21) 3.018 1_545
O(4) H(24) 3.122 7_565
O(4) H(25) 3.370 7_565
O(5) H(1) 3.552 1_545
O(5) H(10) 2.967 6_545
O(5) H(14) 2.569 1_545
O(5) H(15) 2.842 6_545
O(5) H(20) 2.440 1_545
O(5) H(21) 3.287 1_545
O(5) H(24) 3.516 7_565
O(6) H(3) 3.027 8_565
O(6) H(7) 2.961 6_545
O(6) H(9) 3.518 6_545
O(6) H(12) 3.459 7_566
O(6) H(17) 2.621 4_565
O(6) H(18) 3.102 4_565
O(6) H(22) 3.424 6_545
O(6) H(23) 3.185 6_545
O(6) H(26) 3.340 4_565
O(7) H(11) 3.403 7_556
O(7) H(16) 3.350 4_565
O(7) H(17) 2.639 4_565
O(7) H(27) 2.940 7_556
O(7) H(28) 3.338 8_555
O(7) H(29) 2.415 7_556
O(8) H(2) 2.992 8_565
O(8) H(3) 3.014 8_565
O(8) H(4) 3.033 8_555
O(8) H(6) 3.086 6_545
O(8) H(7) 2.505 6_545
O(8) H(27) 2.752 8_555
O(8) H(28) 2.848 8_555
O(9) H(4) 2.985 8_555
O(9) H(7) 2.817 6_545
O(9) H(11) 3.377 7_556
O(9) H(17) 3.576 4_565
O(9) H(25) 2.740 4_565
O(9) H(26) 2.828 4_565
O(10) H(2) 2.635 .
O(10) H(3) 3.437 .
O(10) H(12) 2.601 .
O(10) H(14) 2.589 .
O(10) H(16) 2.588 6_555
O(10) H(17) 3.111 6_555
O(10) H(27) 2.711 1_565
O(11) H(3) 2.798 8_565
O(11) H(12) 3.071 7_566
O(11) H(17) 2.917 4_565
O(11) H(27) 3.206 7_556
O(11) H(27) 3.440 8_555
O(11) H(29) 3.237 7_556
O(12) H(11) 2.614 7_556
O(12) H(17) 2.624 4_565
O(12) H(26) 3.067 4_565
O(12) H(29) 2.858 7_556
O(13) H(4) 2.585 8_555
O(13) H(6) 3.315 6_545
O(13) H(7) 2.297 6_545
O(13) H(27) 3.297 8_555
O(13) H(28) 3.007 8_555
N(2) H(15) 3.561 6_545
N(4) H(16) 3.489 6_545
C(1) H(6) 3.566 3_565
C(3) H(6) 3.444 3_575
C(4) H(6) 3.113 3_575
C(5) H(12) 3.229 2_555
C(5) H(22) 3.445 3_575
C(6) H(12) 3.421 2_555
C(6) H(22) 3.078 3_575
C(6) H(23) 3.546 3_575
C(7) H(22) 3.501 3_575
C(8) H(1) 3.257 3_575
C(8) H(6) 3.412 3_565
C(9) H(1) 3.391 3_575
C(9) H(2) 3.145 3_575
C(9) H(4) 3.530 3_565
C(9) H(5) 3.433 3_565
C(10) H(4) 3.428 3_565
C(10) H(5) 3.540 3_565
C(12) H(24) 3.376 7_565
C(12) H(25) 3.341 7_565
C(16) H(23) 3.062 4_575
C(17) H(3) 3.462 2_555
C(17) H(17) 3.474 6_555
C(17) H(23) 3.411 4_575
C(18) H(16) 3.228 6_555
C(18) H(17) 3.321 6_555
C(19) H(16) 3.336 6_555
C(20) H(10) 3.380 6_555
C(21) H(10) 3.314 6_555
C(21) H(14) 3.381 6_545
C(24) H(24) 3.357 7_565
C(26) H(25) 3.592 7_575
C(27) H(25) 3.490 7_575
C(28) H(11) 3.344 4_574
C(28) H(18) 3.550 7_565
C(28) H(19) 3.291 7_565
C(28) H(25) 3.489 7_575
C(29) H(8) 2.858 7_565
C(29) H(9) 3.520 7_565
C(29) H(18) 3.563 7_565
C(29) H(19) 2.912 7_565
C(29) H(25) 3.554 7_575
C(29) H(26) 3.437 7_575
C(30) H(8) 2.979 7_565
C(30) H(9) 3.257 7_565
C(31) H(24) 3.333 7_575
C(32) H(16) 3.099 6_545
C(33) H(16) 3.157 6_545
H(1) Cl(1) 3.551 1_565
H(1) O(3) 3.059 1_565
H(1) O(4) 3.526 1_565
H(1) O(5) 3.552 1_565
H(1) C(8) 3.257 3_575
H(1) C(9) 3.391 3_575
H(1) H(5) 3.047 3_575
H(1) H(6) 3.283 3_575
H(2) O(3) 2.673 1_565
H(2) O(8) 2.992 8_464
H(2) O(10) 2.635 .
H(2) C(9) 3.145 3_575
H(2) H(6) 2.653 3_575
H(2) H(27) 3.388 1_565
H(3) Cl(2) 3.323 8_464
H(3) O(6) 3.027 8_464
H(3) O(8) 3.014 8_464
H(3) O(10) 3.437 .
H(3) O(11) 2.798 8_464
H(3) C(17) 3.462 2_555
H(3) H(12) 2.517 2_555
H(4) O(8) 3.033 8_454
H(4) O(9) 2.985 8_454
H(4) O(13) 2.585 8_454
H(4) C(9) 3.530 3_565
H(4) C(10) 3.428 3_565
H(4) H(6) 3.166 3_565
H(4) H(7) 3.000 3_565
H(5) Cl(1) 3.500 3_565
H(5) O(3) 3.381 3_565
H(5) O(4) 2.542 3_565
H(5) C(9) 3.433 3_565
H(5) C(10) 3.540 3_565
H(5) H(1) 3.047 3_575
H(5) H(6) 3.520 3_565
H(6) Cl(1) 3.592 3_565
H(6) O(3) 2.616 3_565
H(6) O(4) 3.503 3_565
H(6) O(8) 3.086 6_555
H(6) O(13) 3.315 6_555
H(6) C(1) 3.566 3_565
H(6) C(3) 3.444 3_575
H(6) C(4) 3.113 3_575
H(6) C(8) 3.412 3_565
H(6) H(1) 3.283 3_575
H(6) H(2) 2.653 3_575
H(6) H(4) 3.166 3_565
H(6) H(5) 3.520 3_565
H(7) Cl(2) 3.077 6_555
H(7) O(6) 2.961 6_555
H(7) O(8) 2.505 6_555
H(7) O(9) 2.817 6_555
H(7) O(13) 2.297 6_555
H(7) H(4) 3.000 3_565
H(7) H(25) 3.431 7_565
H(8) Cl(1) 3.096 .
H(8) O(2) 2.541 .
H(8) O(4) 2.571 .
H(8) C(29) 2.858 7_565
H(8) C(30) 2.979 7_565
H(8) H(24) 2.493 7_565
H(8) H(25) 2.714 7_565
H(9) O(6) 3.518 6_555
H(9) C(29) 3.520 7_565
H(9) C(30) 3.257 7_565
H(9) H(24) 3.558 7_565
H(9) H(25) 3.094 7_565
H(10) O(5) 2.967 6_555
H(10) C(20) 3.380 6_545
H(10) C(21) 3.314 6_545
H(10) H(15) 3.599 6_545
H(10) H(16) 3.517 6_545
H(11) O(1) 2.684 2_555
H(11) O(7) 3.403 7_556
H(11) O(9) 3.377 7_556
H(11) O(12) 2.614 7_556
H(11) C(28) 3.344 4_575
H(11) H(23) 2.549 4_575
H(11) H(24) 3.524 4_575
H(12) O(1) 2.691 2_555
H(12) O(6) 3.459 7_566
H(12) O(10) 2.601 .
H(12) O(11) 3.071 7_566
H(12) C(5) 3.229 2_555
H(12) C(6) 3.421 2_555
H(12) H(3) 2.517 2_555
H(12) H(23) 3.197 4_575
H(14) Cl(1) 3.317 1_565
H(14) O(3) 2.930 1_565
H(14) O(5) 2.569 1_565
H(14) O(10) 2.589 .
H(14) C(21) 3.381 6_555
H(14) H(16) 3.155 6_555
H(15) Cl(1) 3.072 6_555
H(15) O(2) 2.465 6_555
H(15) O(3) 3.447 6_555
H(15) O(5) 2.842 6_555
H(15) N(2) 3.561 6_555
H(15) H(10) 3.599 6_555
H(16) O(3) 3.196 6_555
H(16) O(7) 3.350 4_564
H(16) O(10) 2.588 6_545
H(16) N(4) 3.489 6_555
H(16) C(18) 3.228 6_545
H(16) C(19) 3.336 6_545
H(16) C(32) 3.099 6_555
H(16) C(33) 3.157 6_555
H(16) H(10) 3.517 6_555
H(16) H(14) 3.155 6_545
H(16) H(27) 2.814 6_555
H(16) H(29) 3.084 6_555
H(17) Cl(2) 2.950 4_564
H(17) O(6) 2.621 4_564
H(17) O(7) 2.639 4_564
H(17) O(9) 3.576 4_564
H(17) O(10) 3.111 6_545
H(17) O(11) 2.917 4_564
H(17) O(12) 2.624 4_564
H(17) C(17) 3.474 6_545
H(17) C(18) 3.321 6_545
H(18) O(6) 3.102 4_564
H(18) C(28) 3.550 7_565
H(18) C(29) 3.563 7_565
H(18) H(23) 3.491 7_565
H(18) H(24) 3.528 7_565
H(19) O(2) 2.481 .
H(19) C(28) 3.291 7_565
H(19) C(29) 2.912 7_565
H(19) H(23) 3.169 7_565
H(19) H(24) 2.475 7_565
H(20) Cl(1) 3.339 1_565
H(20) O(4) 3.135 1_565
H(20) O(5) 2.440 1_565
H(20) H(24) 3.576 7_575
H(21) O(4) 3.018 1_565
H(21) O(5) 3.287 1_565
H(22) O(1) 3.203 3_575
H(22) O(6) 3.424 6_555
H(22) C(5) 3.445 3_575
H(22) C(6) 3.078 3_575
H(22) C(7) 3.501 3_575
H(23) O(1) 2.788 3_575
H(23) O(6) 3.185 6_555
H(23) C(6) 3.546 3_575
H(23) C(16) 3.062 4_574
H(23) C(17) 3.411 4_574
H(23) H(11) 2.549 4_574
H(23) H(12) 3.197 4_574
H(23) H(18) 3.491 7_565
H(23) H(19) 3.169 7_565
H(24) Cl(1) 3.504 7_565
H(24) O(2) 3.309 7_565
H(24) O(4) 3.122 7_565
H(24) O(5) 3.516 7_565
H(24) C(12) 3.376 7_565
H(24) C(24) 3.357 7_565
H(24) C(31) 3.333 7_575
H(24) H(8) 2.493 7_565
H(24) H(9) 3.558 7_565
H(24) H(11) 3.524 4_574
H(24) H(18) 3.528 7_565
H(24) H(19) 2.475 7_565
H(24) H(20) 3.576 7_575
H(24) H(26) 3.273 7_575
H(25) O(4) 3.370 7_565
H(25) O(9) 2.740 4_564
H(25) C(12) 3.341 7_565
H(25) C(26) 3.592 7_575
H(25) C(27) 3.490 7_575
H(25) C(28) 3.489 7_575
H(25) C(29) 3.554 7_575
H(25) H(7) 3.431 7_565
H(25) H(8) 2.714 7_565
H(25) H(9) 3.094 7_565
H(26) O(6) 3.340 4_564
H(26) O(9) 2.828 4_564
H(26) O(12) 3.067 4_564
H(26) C(29) 3.437 7_575
H(26) H(24) 3.273 7_575
H(27) O(3) 3.431 .
H(27) O(7) 2.940 7_556
H(27) O(8) 2.752 8_454
H(27) O(10) 2.711 1_545
H(27) O(11) 3.206 7_556
H(27) O(11) 3.440 8_454
H(27) O(13) 3.297 8_454
H(27) H(2) 3.388 1_545
H(27) H(16) 2.814 6_545
H(28) Cl(2) 3.562 8_454
H(28) O(7) 3.338 8_454
H(28) O(8) 2.848 8_454
H(28) O(13) 3.007 8_454
H(29) O(7) 2.415 7_556
H(29) O(11) 3.237 7_556
H(29) O(12) 2.858 7_556
H(29) H(16) 3.084 6_545
Cu(1) O(2) 2.4882(15) .
Cu(1) O(3) 3.877(2) .
Cu(1) O(4) 4.158(2) .

loop_
_geom_torsion_atom_site_label_1
_geom_torsion_atom_site_label_2
_geom_torsion_atom_site_label_3
_geom_torsion_atom_site_label_4
_geom_torsion
N(1) Cu(1) N(2) C(13) 135.2(2)
N(1) Cu(1) N(2) C(23) -48.4(3)
N(2) Cu(1) N(1) C(1) -135.3(2)
N(2) Cu(1) N(1) C(11) 56.4(3)
N(1) Cu(1) N(3) C(12) -36.76(13)
N(1) Cu(1) N(3) C(24) -155.35(14)
N(1) Cu(1) N(3) C(25) 83.98(13)
N(3) Cu(1) N(1) C(1) -164.1(2)
N(3) Cu(1) N(1) C(11) 27.61(16)
N(1) Cu(1) N(4) C(32) 43(2)
N(4) Cu(1) N(1) C(1) 26.6(2)
N(4) Cu(1) N(1) C(11) -141.76(16)
N(2) Cu(1) N(3) C(12) 151.94(14)
N(2) Cu(1) N(3) C(24) 33.35(13)
N(2) Cu(1) N(3) C(25) -87.32(13)
N(3) Cu(1) N(2) C(13) 163.9(2)
N(3) Cu(1) N(2) C(23) -19.65(15)
N(2) Cu(1) N(4) C(32) -143(2)
N(4) Cu(1) N(2) C(13) -26.5(2)
N(4) Cu(1) N(2) C(23) 149.95(15)
N(3) Cu(1) N(4) C(32) -39(2)
N(4) Cu(1) N(3) C(12) 46.5(4)
N(4) Cu(1) N(3) C(24) -72.0(4)
N(4) Cu(1) N(3) C(25) 167.3(3)
O(6) Cl(2) O(7) O(11) -72.9(8)
O(6) Cl(2) O(7) O(12) 92.6(11)
O(6) Cl(2) O(8) O(13) -99.9(14)
O(6) Cl(2) O(9) O(12) -112.1(5)
O(6) Cl(2) O(9) O(13) 114.3(9)
O(6) Cl(2) O(11) O(7) 126.6(9)
O(6) Cl(2) O(12) O(7) -116.5(10)
O(6) Cl(2) O(12) O(9) 84.1(5)
O(6) Cl(2) O(13) O(8) 95.4(12)
O(6) Cl(2) O(13) O(9) -82.9(8)
O(7) Cl(2) O(8) O(13) 113.1(17)
O(8) Cl(2) O(7) O(11) 69.8(10)
O(8) Cl(2) O(7) O(12) -124.6(8)
O(7) Cl(2) O(9) O(12) 17.1(9)
O(7) Cl(2) O(9) O(13) -116.5(11)
O(9) Cl(2) O(7) O(11) 175.3(7)
O(9) Cl(2) O(7) O(12) -19.2(11)
O(11) Cl(2) O(7) O(12) 165.5(13)
O(7) Cl(2) O(12) O(9) -159.3(12)
O(12) Cl(2) O(7) O(11) -165.5(13)
O(7) Cl(2) O(13) O(8) -85.2(16)
O(7) Cl(2) O(13) O(9) 96.4(11)
O(13) Cl(2) O(7) O(11) 107.8(13)
O(13) Cl(2) O(7) O(12) -86.7(13)
O(8) Cl(2) O(9) O(12) 134.6(6)
O(8) Cl(2) O(9) O(13) 1.0(9)
O(9) Cl(2) O(8) O(13) -1.5(15)
O(8) Cl(2) O(11) O(7) -120.6(9)
O(11) Cl(2) O(8) O(13) 160.6(14)
O(8) Cl(2) O(12) O(7) 89.2(12)
O(8) Cl(2) O(12) O(9) -70.2(7)
O(12) Cl(2) O(8) O(13) 54.3(16)
O(8) Cl(2) O(13) O(9) -178.3(17)
O(9) Cl(2) O(11) O(7) -14(2)
O(11) Cl(2) O(9) O(12) 29(2)
O(11) Cl(2) O(9) O(13) -105(2)
O(9) Cl(2) O(12) O(7) 159.3(12)
O(12) Cl(2) O(9) O(13) -133.6(10)
O(9) Cl(2) O(13) O(8) 178.3(17)
O(13) Cl(2) O(9) O(12) 133.6(10)
O(11) Cl(2) O(12) O(7) -11.6(11)
O(11) Cl(2) O(12) O(9) -170.9(5)
O(12) Cl(2) O(11) O(7) 11.6(10)
O(11) Cl(2) O(13) O(8) -23.1(17)
O(11) Cl(2) O(13) O(9) 158.6(7)
O(13) Cl(2) O(11) O(7) -107.8(13)
O(12) Cl(2) O(13) O(8) -140.1(12)
O(12) Cl(2) O(13) O(9) 41.5(9)
O(13) Cl(2) O(12) O(7) 117.9(13)
O(13) Cl(2) O(12) O(9) -41.4(9)
Cl(2) O(7) O(12) O(9) 20.7(11)
O(11) O(7) O(12) Cl(2) 20.7(19)
O(11) O(7) O(12) O(9) 41(2)
O(12) O(7) O(11) Cl(2) -20(2)
Cl(2) O(8) O(13) O(9) 3(3)
Cl(2) O(9) O(12) O(7) -20.2(11)
Cl(2) O(9) O(13) O(8) -4(3)
O(12) O(9) O(13) Cl(2) -37.6(7)
O(12) O(9) O(13) O(8) -41(4)
O(13) O(9) O(12) Cl(2) 35.0(8)
O(13) O(9) O(12) O(7) 14.8(15)
Cu(1) N(1) C(1) C(2) 21.9(3)
Cu(1) N(1) C(1) C(8) -162.3(2)
Cu(1) N(1) C(11) C(10) 167.1(2)
Cu(1) N(1) C(11) C(12) -11.0(2)
C(1) N(1) C(11) C(10) -2.7(3)
C(1) N(1) C(11) C(12) 179.2(2)
C(11) N(1) C(1) C(2) -170.6(2)
C(11) N(1) C(1) C(8) 5.3(3)
Cu(1) N(2) C(13) C(14) -3.6(3)
Cu(1) N(2) C(13) C(20) 175.45(18)
Cu(1) N(2) C(23) C(22) -176.5(2)
Cu(1) N(2) C(23) C(24) 0.5(2)
C(13) N(2) C(23) C(22) 0.4(3)
C(13) N(2) C(23) C(24) 177.5(2)
C(23) N(2) C(13) C(14) -179.9(2)
C(23) N(2) C(13) C(20) -0.8(3)
Cu(1) N(3) C(12) C(11) 40.2(2)
Cu(1) N(3) C(24) C(23) -41.0(2)
Cu(1) N(3) C(25) C(26) -174.95(14)
C(12) N(3) C(24) C(23) -154.6(2)
C(24) N(3) C(12) C(11) 154.1(2)
C(12) N(3) C(25) C(26) -58.7(2)
C(25) N(3) C(12) C(11) -78.9(2)
C(24) N(3) C(25) C(26) 68.5(2)
C(25) N(3) C(24) C(23) 78.2(2)
Cu(1) N(4) C(32) C(33) 54(43)
N(1) C(1) C(2) C(3) 45.8(3)
N(1) C(1) C(2) C(7) -137.6(2)
N(1) C(1) C(8) C(9) -4.1(4)
C(2) C(1) C(8) C(9) 171.6(2)
C(8) C(1) C(2) C(3) -130.0(2)
C(8) C(1) C(2) C(7) 46.6(3)
C(1) C(2) C(3) C(4) 176.0(2)
C(1) C(2) C(7) C(6) -177.6(2)
C(3) C(2) C(7) C(6) -1.0(4)
C(7) C(2) C(3) C(4) -0.6(3)
C(2) C(3) C(4) C(5) 0.9(4)
C(3) C(4) C(5) C(6) 0.5(5)
C(4) C(5) C(6) O(1) 175.2(3)
C(4) C(5) C(6) C(7) -2.2(5)
O(1) C(6) C(7) C(2) -174.8(3)
C(5) C(6) C(7) C(2) 2.5(4)
C(1) C(8) C(9) C(10) 0.2(4)
C(8) C(9) C(10) C(11) 2.4(4)
C(9) C(10) C(11) N(1) -1.2(4)
C(9) C(10) C(11) C(12) 176.8(2)
N(1) C(11) C(12) N(3) -20.0(2)
C(10) C(11) C(12) N(3) 161.9(2)
N(2) C(13) C(14) C(15) 121.2(2)
N(2) C(13) C(14) C(19) -64.2(3)
N(2) C(13) C(20) C(21) -0.3(4)
C(14) C(13) C(20) C(21) 178.8(2)
C(20) C(13) C(14) C(15) -57.9(3)
C(20) C(13) C(14) C(19) 116.8(2)
C(13) C(14) C(15) C(16) 176.2(2)
C(13) C(14) C(19) C(18) -173.1(2)
C(15) C(14) C(19) C(18) 1.5(4)
C(19) C(14) C(15) C(16) 1.5(4)
C(14) C(15) C(16) C(17) -3.1(5)
C(15) C(16) C(17) C(18) 1.9(5)
C(16) C(17) C(18) O(10) -161.8(4)
C(16) C(17) C(18) C(19) 1.0(5)
O(10) C(18) C(19) C(14) 160.1(3)
C(17) C(18) C(19) C(14) -2.7(4)
C(13) C(20) C(21) C(22) 1.6(5)
C(20) C(21) C(22) C(23) -2.0(5)
C(21) C(22) C(23) N(2) 0.9(4)
C(21) C(22) C(23) C(24) -176.0(2)
N(2) C(23) C(24) N(3) 27.8(3)
C(22) C(23) C(24) N(3) -155.2(2)
N(3) C(25) C(26) C(27) 93.3(2)
N(3) C(25) C(26) C(31) -87.2(2)
C(25) C(26) C(27) C(28) 179.5(2)
C(25) C(26) C(31) C(30) -179.2(2)
C(27) C(26) C(31) C(30) 0.3(3)
C(31) C(26) C(27) C(28) -0.0(3)
C(26) C(27) C(28) C(29) -0.9(4)
C(27) C(28) C(29) C(30) 1.4(4)
C(28) C(29) C(30) C(31) -1.1(4)
C(29) C(30) C(31) C(26) 0.2(3)
